data_4331826
loop_
_publ_author_name
'del Carmen Fern\'andez-Fern\'andez, Mar\'ia'
'Bastida, Rufina'
'Mac\'ias, Alejandro'
'P\'erez-Lourido, Paulo'
'Valencia, Laura'

_publ_section_title
;
 Different Nuclearity Silver(I) Complexes with Novel Tetracyano
 Pendant-Armed Hexaazamacrocyclic Ligands
;
_journal_issue 5
_journal_name_full 'Inorganic Chemistry'
_journal_page_first 2266
_journal_page_last 2275
_journal_paper_doi 10.1021/ic051627r
_journal_volume 45
_journal_year 2006
_chemical_formula_sum 'C34 H44 Ag2 Cl2 N12 O8'
_chemical_formula_weight 1035.45
_chemical_name_systematic
;
 ?
;
_space_group_IT_number 9
_symmetry_cell_setting monoclinic
_symmetry_space_group_name_Hall 'C -2yc'
_symmetry_space_group_name_H-M 'C 1 c 1'
_atom_sites_solution_hydrogens geom
_atom_sites_solution_primary direct
_atom_sites_solution_secondary difmap
_audit_creation_method SHELXL-97
_cell_angle_alpha 90.00
_cell_angle_beta 111.612(3)
_cell_angle_gamma 90.00
_cell_formula_units_Z 4
_cell_length_a 23.945(4)
_cell_length_b 7.4886(11)
_cell_length_c 24.771(4)
_cell_measurement_temperature 293(2)
_cell_volume 4129.5(11)
_computing_cell_refinement 'BRUKER Smart'
_computing_data_collection 'BRUKER Smart'
_computing_data_reduction 'BRUKER Shelxtl'
_computing_molecular_graphics 'ORTEP-3 for Windows (Farrugia, 1997)'
_computing_publication_material 'WinGX publication routines (Farrugia, 1999)'
_computing_structure_refinement 'SHELXL-97 (Sheldrick, 1997)'
_computing_structure_solution SIR-92)
_diffrn_ambient_temperature 293(2)
_diffrn_measured_fraction_theta_full 0.925
_diffrn_measured_fraction_theta_max 0.925
_diffrn_measurement_device_type 'Smart-CCD-1000 area detector'
_diffrn_measurement_method 'omega scans'
_diffrn_radiation_monochromator graphite
_diffrn_radiation_source 'fine-focus sealed tube'
_diffrn_radiation_type MoK\a
_diffrn_radiation_wavelength 0.71073
_diffrn_reflns_av_R_equivalents 0.0626
_diffrn_reflns_av_sigmaI/netI 0.1950
_diffrn_reflns_limit_h_max 31
_diffrn_reflns_limit_h_min -29
_diffrn_reflns_limit_k_max 8
_diffrn_reflns_limit_k_min -9
_diffrn_reflns_limit_l_max 32
_diffrn_reflns_limit_l_min -32
_diffrn_reflns_number 11124
_diffrn_reflns_theta_full 28.05
_diffrn_reflns_theta_max 28.05
_diffrn_reflns_theta_min 1.77
_exptl_absorpt_coefficient_mu 1.142
_exptl_absorpt_correction_T_max 0.8751
_exptl_absorpt_correction_T_min 0.8038
_exptl_absorpt_correction_type empirical
_exptl_absorpt_process_details Sadabs
_exptl_crystal_density_diffrn 1.665
_exptl_crystal_density_method 'not measured'
_exptl_crystal_F_000 2096
_exptl_crystal_size_max 0.20
_exptl_crystal_size_mid 0.16
_exptl_crystal_size_min 0.12
_refine_diff_density_max 0.661
_refine_diff_density_min -0.723
_refine_diff_density_rms 0.093
_refine_ls_abs_structure_details 'Flack H D (1983), Acta Cryst. A39, 876-881'
_refine_ls_abs_structure_Flack 0.49(8)
_refine_ls_extinction_method none
_refine_ls_goodness_of_fit_ref 0.771
_refine_ls_hydrogen_treatment mixed
_refine_ls_matrix_type full
_refine_ls_number_parameters 526
_refine_ls_number_reflns 6818
_refine_ls_number_restraints 170
_refine_ls_restrained_S_all 0.767
_refine_ls_R_factor_all 0.1422
_refine_ls_R_factor_gt 0.0485
_refine_ls_shift/su_max 0.117
_refine_ls_shift/su_mean 0.022
_refine_ls_structure_factor_coef Fsqd
_refine_ls_weighting_details 'calc w=1/[\s^2^(Fo^2^)+(0.0272P)^2^+0.0000P] where P=(Fo^2^+2Fc^2^)/3'
_refine_ls_weighting_scheme calc
_refine_ls_wR_factor_gt 0.0796
_refine_ls_wR_factor_ref 0.0980
_reflns_number_gt 2822
_reflns_number_total 6818
_reflns_threshold_expression >2sigma(I)
_cod_data_source_file ic051627rsup1.cif
_cod_data_source_block '[Ag2L2](ClO4)2.2CH3CN'
_cod_depositor_comments
;
The following automatic conversions were performed:

'_symmetry_cell_setting' value 'Monoclinic' changed to 'monoclinic'
according to /home/saulius/struct/CIF-dictionaries/cif_core.dic
dictionary named 'cif_core.dic' version 2.4.2 from
2011-04-26.

'_exptl_absorpt_correction_type' value 'Empirical'
changed to 'empirical' according to
/home/saulius/struct/CIF-dictionaries/cif_core.dic dictionary named
'cif_core.dic' version 2.4.2 from 2011-04-26.

Automatic conversion script
Id: cif_fix_values 1891 2012-01-12 08:04:46Z andrius 
;
_cod_original_sg_symbol_H-M Cc
_cod_database_code 4331826

loop_
_symmetry_equiv_pos_as_xyz
'x, y, z'
'x, -y, z+1/2'
'x+1/2, y+1/2, z'
'x+1/2, -y+1/2, z+1/2'

loop_
_atom_site_label
_atom_site_type_symbol
_atom_site_fract_x
_atom_site_fract_y
_atom_site_fract_z
_atom_site_U_iso_or_equiv
_atom_site_adp_type
_atom_site_occupancy
_atom_site_symmetry_multiplicity
_atom_site_calc_flag
_atom_site_refinement_flags
C1 C 0.5843(6) 0.240(2) 0.9466(7) 0.013(3) Uani 1 1 d U
C2 C 0.6234(8) 0.289(3) 1.0059(8) 0.032(5) Uani 1 1 d U
H2 H 0.6645 0.2956 1.0139 0.039 Uiso 1 1 calc R
C3 C 0.6049(9) 0.323(3) 1.0487(9) 0.043(6) Uani 1 1 d .
H3 H 0.6312 0.3546 1.0855 0.052 Uiso 1 1 calc R
C4 C 0.5479(12) 0.308(4) 1.0360(11) 0.062(8) Uani 1 1 d U
H4 H 0.5349 0.3342 1.0662 0.074 Uiso 1 1 calc R
C5 C 0.5051(10) 0.262(3) 0.9862(10) 0.041(6) Uani 1 1 d U
C6 C 0.4372(10) 0.234(4) 0.9723(11) 0.048(7) Uani 1 1 d U
H6A H 0.4242 0.1230 0.9510 0.058 Uiso 1 1 calc R
H6B H 0.4297 0.2255 1.0081 0.058 Uiso 1 1 calc R
C7 C 0.3398(9) 0.375(4) 0.9297(8) 0.043(7) Uani 1 1 d .
H7A H 0.3372 0.3983 0.9672 0.052 Uiso 1 1 calc R
H7B H 0.3272 0.2521 0.9196 0.052 Uiso 1 1 calc R
C8 C 0.2946(10) 0.496(3) 0.8851(9) 0.043(5) Uani 1 1 d U
H8A H 0.3003 0.6186 0.8985 0.052 Uiso 1 1 calc R
H8B H 0.2540 0.4601 0.8798 0.052 Uiso 1 1 calc R
C9 C 0.2856(12) 0.296(4) 0.8017(12) 0.055(7) Uani 1 1 d .
H9A H 0.2423 0.2847 0.7889 0.066 Uiso 1 1 calc R
H9B H 0.3041 0.2073 0.8314 0.066 Uiso 1 1 calc R
C10 C 0.3090(9) 0.270(3) 0.7442(8) 0.052(6) Uani 1 1 d .
C11 C 0.2633(11) 0.222(4) 0.7009(10) 0.074(8) Uani 1 1 d U
H11 H 0.2251 0.2029 0.7014 0.088 Uiso 1 1 calc R
C12 C 0.2803(12) 0.200(5) 0.6501(12) 0.088(10) Uani 1 1 d .
H12 H 0.2512 0.1754 0.6138 0.106 Uiso 1 1 calc R
C13 C 0.3401(9) 0.217(3) 0.6569(8) 0.035(5) Uani 1 1 d .
H13 H 0.3528 0.2005 0.6260 0.042 Uiso 1 1 calc R
C14 C 0.3812(10) 0.261(3) 0.7133(9) 0.031(5) Uani 1 1 d U
C15 C 0.4437(9) 0.259(3) 0.7253(9) 0.031(6) Uani 1 1 d U
H15A H 0.4607 0.3671 0.7465 0.038 Uiso 1 1 calc R
H15B H 0.4495 0.2646 0.6886 0.038 Uiso 1 1 calc R
C16 C 0.5448(9) 0.150(3) 0.7733(9) 0.037(5) Uani 1 1 d U
H16A H 0.5540 0.1422 0.7383 0.044 Uiso 1 1 calc R
H16B H 0.5527 0.2718 0.7874 0.044 Uiso 1 1 calc R
C17 C 0.5853(7) 0.030(3) 0.8172(8) 0.025(4) Uani 1 1 d U
H17A H 0.5769 -0.0917 0.8028 0.030 Uiso 1 1 calc R
H17B H 0.6262 0.0568 0.8211 0.030 Uiso 1 1 calc R
C18 C 0.5988(10) 0.203(3) 0.9001(11) 0.037(6) Uani 1 1 d U
H18A H 0.6421 0.2150 0.9122 0.045 Uiso 1 1 calc R
H18B H 0.5811 0.2956 0.8714 0.045 Uiso 1 1 calc R
C19 C 0.4251(10) 0.554(3) 0.9672(8) 0.065(7) Uani 1 1 d .
H19A H 0.4672 0.5582 0.9721 0.078 Uiso 1 1 calc R
H19B H 0.4056 0.6487 0.9400 0.078 Uiso 1 1 calc R
C20 C 0.4230(13) 0.609(4) 1.0204(11) 0.090(9) Uani 1 1 d .
H20A H 0.4436 0.5189 1.0490 0.108 Uiso 1 1 calc R
H20B H 0.3813 0.6076 1.0166 0.108 Uiso 1 1 calc R
C21 C 0.4475(17) 0.780(5) 1.0440(13) 0.085(13) Uani 1 1 d .
C22 C 0.2648(9) 0.600(3) 0.7840(10) 0.032(6) Uani 1 1 d U
H22A H 0.2240 0.5679 0.7789 0.039 Uiso 1 1 calc R
H22B H 0.2689 0.5876 0.7467 0.039 Uiso 1 1 calc R
C23 C 0.2754(6) -0.197(3) 0.8033(8) 0.022(4) Uani 1 1 d U
H23A H 0.2490 -0.1216 0.7728 0.026 Uiso 1 1 calc R
H23B H 0.2663 -0.1792 0.8380 0.026 Uiso 1 1 calc R
C24 C 0.3404(10) -0.148(3) 0.8155(8) 0.030(5) Uani 1 1 d U
C25 C 0.4566(7) -0.071(2) 0.7359(7) 0.013(3) Uani 1 1 d U
H25A H 0.4148 -0.0848 0.7314 0.016 Uiso 1 1 calc R
H25B H 0.4799 -0.1603 0.7635 0.016 Uiso 1 1 calc R
C26 C 0.4640(9) -0.101(3) 0.6717(8) 0.035(5) Uani 1 1 d U
H26A H 0.4469 -0.0012 0.6460 0.042 Uiso 1 1 calc R
H26B H 0.5060 -0.1122 0.6769 0.042 Uiso 1 1 calc R
C27 C 0.4322(10) -0.263(3) 0.6482(11) 0.043(6) Uani 1 1 d U
C28 C 0.6186(12) -0.112(4) 0.9111(12) 0.054(8) Uani 1 1 d U
H28A H 0.6599 -0.0979 0.9141 0.064 Uiso 1 1 calc R
H28B H 0.6179 -0.0911 0.9494 0.064 Uiso 1 1 calc R
C29 C 0.6025(11) -0.296(4) 0.8967(11) 0.080(8) Uani 1 1 d .
H29A H 0.6209 -0.3651 0.9320 0.096 Uiso 1 1 calc R
H29B H 0.6214 -0.3337 0.8700 0.096 Uiso 1 1 calc R
C30 C 0.5390(10) -0.350(3) 0.8712(9) 0.034(5) Uani 1 1 d U
C1S C 0.6160(12) 0.879(4) 0.1361(9) 0.091(8) Uani 1 1 d .
H1S1 H 0.6344 0.9947 0.1425 0.136 Uiso 1 1 calc R
H1S2 H 0.6409 0.7969 0.1646 0.136 Uiso 1 1 calc R
H1S3 H 0.5773 0.8860 0.1392 0.136 Uiso 1 1 calc R
C2S C 0.6073(16) 0.801(5) 0.0641(14) 0.123(14) Uani 1 1 d .
C3S C 0.2569(11) 0.622(4) 0.5675(11) 0.082(8) Uani 1 1 d U
H3S1 H 0.2636 0.7078 0.5419 0.124 Uiso 1 1 calc R
H3S2 H 0.2150 0.5911 0.5538 0.124 Uiso 1 1 calc R
H3S3 H 0.2801 0.5164 0.5686 0.124 Uiso 1 1 calc R
C4S C 0.2715(11) 0.683(4) 0.6147(11) 0.061(6) Uani 1 1 d U
N1 N 0.5243(7) 0.209(2) 0.9411(7) 0.026(4) Uani 1 1 d U
N2 N 0.4021(6) 0.388(2) 0.9363(7) 0.021(4) Uani 1 1 d U
N3 N 0.3051(8) 0.478(3) 0.8241(8) 0.040(5) Uani 1 1 d U
N4 N 0.3634(7) 0.268(3) 0.7598(8) 0.042(5) Uani 1 1 d .
N5 N 0.4780(9) 0.110(3) 0.7576(8) 0.051(6) Uani 1 1 d .
N6 N 0.5823(7) 0.035(3) 0.8719(8) 0.031(4) Uani 1 1 d U
N7 N 0.4698(15) 0.900(5) 1.0669(11) 0.098(10) Uani 1 1 d .
N8 N 0.3861(6) -0.1050(19) 0.8309(7) 0.021(3) Uani 1 1 d U
N9 N 0.4077(10) -0.401(3) 0.6345(9) 0.077(8) Uani 1 1 d .
N10 N 0.4905(9) 0.590(3) 0.8579(8) 0.083(7) Uani 1 1 d .
N11 N 0.6012(15) 0.752(4) 0.0314(11) 0.169(15) Uani 1 1 d .
N12 N 0.2840(12) 0.746(4) 0.6686(15) 0.143(12) Uani 1 1 d .
Ag1 Ag 0.47029(3) 0.0701(3) 0.85415(3) 0.0441(5) Uani 1 1 d .
Ag2 Ag 0.41216(3) 0.4307(3) 0.84133(3) 0.0488(6) Uani 1 1 d .
Cl1 Cl 0.1020(2) 0.0809(10) 0.7227(3) 0.0512(19) Uani 1 1 d .
Cl2 Cl 0.2771(4) 0.9182(13) 0.9722(4) 0.093(3) Uani 1 1 d .
O1 O 0.2996(11) 0.988(4) 1.0190(12) 0.220(15) Uani 1 1 d U
O2 O 0.2313(8) 1.041(2) 0.9568(9) 0.131(8) Uani 1 1 d .
O3 O 0.3225(4) 0.912(2) 0.9457(7) 0.071(5) Uani 1 1 d .
O4 O 0.2662(9) 0.753(3) 0.9921(9) 0.106(7) Uani 1 1 d .
O5 O 0.0676(9) 0.087(3) 0.7563(7) 0.148(9) Uani 1 1 d .
O6 O 0.1229(10) 0.255(3) 0.7249(10) 0.139(10) Uani 1 1 d .
O7 O 0.1480(8) -0.001(3) 0.7634(9) 0.193(13) Uani 1 1 d .
O8 O 0.0591(6) 0.003(2) 0.6654(5) 0.107(6) Uani 1 1 d .

loop_
_atom_site_aniso_label
_atom_site_aniso_U_11
_atom_site_aniso_U_22
_atom_site_aniso_U_33
_atom_site_aniso_U_23
_atom_site_aniso_U_13
_atom_site_aniso_U_12
C1 0.010(4) 0.012(4) 0.014(4) 0.002(2) 0.003(3) 0.001(2)
C2 0.023(6) 0.037(8) 0.024(7) -0.013(6) -0.006(5) -0.003(6)
C3 0.035(11) 0.054(13) 0.023(11) -0.003(9) -0.011(9) 0.023(10)
C4 0.070(11) 0.065(11) 0.053(10) -0.011(8) 0.027(8) 0.018(8)
C5 0.043(8) 0.040(10) 0.039(9) 0.001(7) 0.015(7) -0.001(7)
C6 0.054(10) 0.057(11) 0.041(10) 0.002(7) 0.026(7) 0.007(7)
C7 0.047(10) 0.074(17) 0.013(7) -0.004(8) 0.018(7) -0.009(9)
C8 0.060(8) 0.048(9) 0.037(8) -0.003(6) 0.037(6) 0.000(6)
C9 0.066(13) 0.053(14) 0.055(13) 0.001(10) 0.035(11) -0.007(11)
C10 0.061(12) 0.072(12) 0.032(9) -0.014(7) 0.027(9) -0.035(10)
C11 0.069(10) 0.093(12) 0.075(11) -0.004(8) 0.047(8) -0.006(8)
C12 0.081(18) 0.11(2) 0.064(18) -0.036(15) 0.013(15) -0.036(16)
C13 0.032(8) 0.064(13) 0.004(7) 0.001(7) 0.002(6) -0.007(8)
C14 0.044(8) 0.021(8) 0.023(8) -0.001(6) 0.009(6) -0.002(6)
C15 0.041(8) 0.041(9) 0.015(7) 0.002(6) 0.014(6) 0.002(7)
C16 0.042(9) 0.035(8) 0.040(9) -0.005(7) 0.024(7) 0.002(7)
C17 0.018(6) 0.032(8) 0.032(7) -0.006(6) 0.017(5) 0.001(5)
C18 0.033(9) 0.024(9) 0.047(9) 0.001(7) 0.006(7) 0.002(7)
C19 0.087(12) 0.092(16) 0.025(9) 0.027(10) 0.032(8) 0.012(12)
C20 0.136(18) 0.111(18) 0.057(13) 0.037(12) 0.076(12) 0.037(15)
C21 0.13(2) 0.11(3) 0.025(13) -0.006(13) 0.033(14) 0.03(2)
C22 0.029(7) 0.033(7) 0.033(7) -0.003(4) 0.008(4) -0.002(4)
C23 0.010(6) 0.024(8) 0.027(7) 0.012(6) 0.003(5) 0.001(5)
C24 0.045(8) 0.034(8) 0.006(6) 0.000(5) 0.003(6) 0.007(6)
C25 0.018(5) 0.013(5) 0.011(5) -0.005(4) 0.008(4) -0.004(4)
C26 0.042(6) 0.035(7) 0.030(6) -0.001(4) 0.017(4) -0.003(4)
C27 0.051(9) 0.037(10) 0.037(10) -0.012(7) 0.010(7) 0.006(8)
C28 0.054(9) 0.062(11) 0.047(10) 0.002(7) 0.021(7) 0.001(7)
C29 0.11(2) 0.087(18) 0.059(14) -0.002(12) 0.055(14) 0.031(15)
C30 0.040(7) 0.036(7) 0.026(7) 0.007(4) 0.012(5) -0.003(4)
C1S 0.17(2) 0.073(14) 0.049(10) 0.001(8) 0.067(12) 0.003(13)
C2S 0.18(3) 0.14(3) 0.10(3) 0.01(2) 0.10(3) 0.01(2)
C3S 0.083(9) 0.085(9) 0.082(9) 0.000(5) 0.034(5) 0.000(5)
C4S 0.076(9) 0.060(9) 0.055(9) -0.007(7) 0.034(7) -0.012(7)
N1 0.033(7) 0.021(7) 0.016(6) 0.012(5) 0.000(5) -0.002(6)
N2 0.015(6) 0.020(8) 0.021(7) -0.001(6) -0.002(5) -0.004(6)
N3 0.052(8) 0.037(7) 0.031(7) -0.009(5) 0.016(5) -0.010(6)
N4 0.024(8) 0.058(12) 0.047(10) -0.003(8) 0.014(7) -0.001(7)
N5 0.058(11) 0.084(15) 0.028(9) 0.006(10) 0.038(8) 0.005(10)
N6 0.027(5) 0.039(7) 0.034(6) -0.001(4) 0.018(4) 0.000(4)
N7 0.14(2) 0.13(2) 0.052(12) 0.004(14) 0.065(13) 0.024(19)
N8 0.013(4) 0.018(5) 0.032(5) 0.006(4) 0.008(4) -0.003(4)
N9 0.076(12) 0.080(17) 0.062(13) -0.058(12) 0.009(10) -0.011(12)
N10 0.103(14) 0.095(13) 0.035(8) -0.025(9) 0.006(8) -0.028(10)
N11 0.36(4) 0.14(3) 0.085(15) -0.019(16) 0.17(2) -0.01(2)
N12 0.125(17) 0.10(2) 0.24(3) 0.004(19) 0.10(2) -0.039(16)
Ag1 0.0437(11) 0.0549(15) 0.0395(12) -0.0032(12) 0.0220(9) -0.0027(12)
Ag2 0.0440(11) 0.0761(18) 0.0310(11) -0.0111(13) 0.0192(9) -0.0133(12)
Cl1 0.026(2) 0.055(5) 0.077(5) 0.007(4) 0.025(3) 0.006(3)
Cl2 0.145(7) 0.080(7) 0.080(6) -0.007(5) 0.072(5) 0.002(6)
O1 0.226(15) 0.220(15) 0.217(15) -0.006(5) 0.084(7) 0.002(5)
O2 0.087(10) 0.081(10) 0.22(2) -0.005(11) 0.044(11) 0.062(8)
O3 0.025(5) 0.072(11) 0.126(12) 0.013(9) 0.039(6) -0.004(6)
O4 0.130(12) 0.083(15) 0.136(13) 0.069(12) 0.086(10) 0.008(10)
O5 0.30(2) 0.103(15) 0.128(13) -0.050(12) 0.179(15) -0.024(15)
O6 0.168(18) 0.087(15) 0.24(3) -0.044(14) 0.166(19) -0.036(13)
O7 0.075(10) 0.33(3) 0.191(18) 0.19(2) 0.065(11) 0.103(15)
O8 0.085(8) 0.188(16) 0.032(6) -0.022(6) 0.003(5) 0.011(8)

loop_
_atom_type_symbol
_atom_type_description
_atom_type_scat_dispersion_real
_atom_type_scat_dispersion_imag
_atom_type_scat_source
C C 0.0033 0.0016 'International Tables Vol C Tables 4.2.6.8 and 6.1.1.4'
H H 0.0000 0.0000 'International Tables Vol C Tables 4.2.6.8 and 6.1.1.4'
N N 0.0061 0.0033 'International Tables Vol C Tables 4.2.6.8 and 6.1.1.4'
Ag Ag -0.8971 1.1015 'International Tables Vol C Tables 4.2.6.8 and 6.1.1.4'
Cl Cl 0.1484 0.1585 'International Tables Vol C Tables 4.2.6.8 and 6.1.1.4'
O O 0.0106 0.0060 'International Tables Vol C Tables 4.2.6.8 and 6.1.1.4'

loop_
_geom_angle_atom_site_label_1
_geom_angle_atom_site_label_2
_geom_angle_atom_site_label_3
_geom_angle
_geom_angle_site_symmetry_1
_geom_angle_site_symmetry_3
C18 C1 N1 117.1(17) . .
C18 C1 C2 129.4(16) . .
N1 C1 C2 113.0(14) . .
C3 C2 C1 125.0(17) . .
C3 C2 H2 117.5 . .
C1 C2 H2 117.5 . .
C4 C3 C2 115(2) . .
C4 C3 H3 122.2 . .
C2 C3 H3 122.3 . .
C3 C4 C5 129(2) . .
C3 C4 H4 115.3 . .
C5 C4 H4 115.3 . .
C4 C5 N1 116(2) . .
C4 C5 C6 129(2) . .
N1 C5 C6 114(2) . .
N2 C6 C5 110(2) . .
N2 C6 H6A 109.7 . .
C5 C6 H6A 109.7 . .
N2 C6 H6B 109.8 . .
C5 C6 H6B 109.7 . .
H6A C6 H6B 108.2 . .
N2 C7 C8 117.9(19) . .
N2 C7 H7A 107.8 . .
C8 C7 H7A 107.8 . .
N2 C7 H7B 107.8 . .
C8 C7 H7B 107.8 . .
H7A C7 H7B 107.2 . .
C7 C8 N3 108.3(16) . .
C7 C8 H8A 110.1 . .
N3 C8 H8A 110.0 . .
C7 C8 H8B 110.1 . .
N3 C8 H8B 110.1 . .
H8A C8 H8B 108.4 . .
N3 C9 C10 105.1(18) . .
N3 C9 H9A 110.7 . .
C10 C9 H9A 110.7 . .
N3 C9 H9B 110.8 . .
C10 C9 H9B 110.7 . .
H9A C9 H9B 108.8 . .
N4 C10 C11 139(2) . .
N4 C10 C9 112.2(18) . .
C11 C10 C9 106.8(19) . .
C10 C11 C12 109(2) . .
C10 C11 H11 125.3 . .
C12 C11 H11 125.3 . .
C13 C12 C11 119(2) . .
C13 C12 H12 120.5 . .
C11 C12 H12 120.5 . .
C12 C13 C14 117(2) . .
C12 C13 H13 121.5 . .
C14 C13 H13 121.5 . .
N4 C14 C13 121(2) . .
N4 C14 C15 117.1(19) . .
C13 C14 C15 120(2) . .
C14 C15 N5 118(2) . .
C14 C15 H15A 107.9 . .
N5 C15 H15A 107.9 . .
C14 C15 H15B 107.9 . .
N5 C15 H15B 107.8 . .
H15A C15 H15B 107.2 . .
C17 C16 N5 114.2(19) . .
C17 C16 H16A 108.7 . .
N5 C16 H16A 108.7 . .
C17 C16 H16B 108.7 . .
N5 C16 H16B 108.7 . .
H16A C16 H16B 107.6 . .
N6 C17 C16 116.8(16) . .
N6 C17 H17A 108.2 . .
C16 C17 H17A 108.1 . .
N6 C17 H17B 108.1 . .
C16 C17 H17B 108.1 . .
H17A C17 H17B 107.3 . .
C1 C18 N6 119(2) . .
C1 C18 H18A 107.5 . .
N6 C18 H18A 107.5 . .
C1 C18 H18B 107.5 . .
N6 C18 H18B 107.5 . .
H18A C18 H18B 107.0 . .
C20 C19 N2 127(2) . .
C20 C19 H19A 105.5 . .
N2 C19 H19A 105.5 . .
C20 C19 H19B 105.4 . .
N2 C19 H19B 105.4 . .
H19A C19 H19B 106.0 . .
C19 C20 C21 120(2) . .
C19 C20 H20A 107.4 . .
C21 C20 H20A 107.5 . .
C19 C20 H20B 107.4 . .
C21 C20 H20B 107.4 . .
H20A C20 H20B 106.9 . .
N7 C21 C20 173(4) . .
N3 C22 C23 114.2(17) . 1_565
N3 C22 H22A 108.7 . .
C23 C22 H22A 108.7 1_565 .
N3 C22 H22B 108.7 . .
C23 C22 H22B 108.7 1_565 .
H22A C22 H22B 107.6 . .
C24 C23 C22 109.4(16) . 1_545
C24 C23 H23A 109.8 . .
C22 C23 H23A 109.8 1_545 .
C24 C23 H23B 109.8 . .
C22 C23 H23B 109.8 1_545 .
H23A C23 H23B 108.2 . .
N8 C24 C23 170(2) . .
N5 C25 C26 108.8(13) . .
N5 C25 H25A 109.9 . .
C26 C25 H25A 109.9 . .
N5 C25 H25B 110.0 . .
C26 C25 H25B 110.0 . .
H25A C25 H25B 108.3 . .
C27 C26 C25 105.7(16) . .
C27 C26 H26A 110.6 . .
C25 C26 H26A 110.6 . .
C27 C26 H26B 110.6 . .
C25 C26 H26B 110.6 . .
H26A C26 H26B 108.7 . .
N9 C27 C26 173(3) . .
C29 C28 N6 120(2) . .
C29 C28 H28A 107.3 . .
N6 C28 H28A 107.3 . .
C29 C28 H28B 107.3 . .
N6 C28 H28B 107.3 . .
H28A C28 H28B 106.9 . .
C28 C29 C30 121(2) . .
C28 C29 H29A 107.2 . .
C30 C29 H29A 107.1 . .
C28 C29 H29B 107.2 . .
C30 C29 H29B 107.2 . .
H29A C29 H29B 106.8 . .
N10 C30 C29 170(3) 1_545 .
C2S C1S H1S1 109.4 . .
C2S C1S H1S2 109.5 . .
H1S1 C1S H1S2 109.5 . .
C2S C1S H1S3 109.5 . .
H1S1 C1S H1S3 109.5 . .
H1S2 C1S H1S3 109.5 . .
N11 C2S C1S 173(4) . .
C4S C3S H3S1 109.3 . .
C4S C3S H3S2 109.5 . .
H3S1 C3S H3S2 109.5 . .
C4S C3S H3S3 109.6 . .
H3S1 C3S H3S3 109.5 . .
H3S2 C3S H3S3 109.5 . .
C3S C4S N12 175(3) . .
C1 N1 C5 119.4(18) . .
C1 N1 Ag1 111.5(12) . .
C5 N1 Ag1 129.1(14) . .
C7 N2 C19 107.1(17) . .
C7 N2 C6 109.8(18) . .
C19 N2 C6 108.9(16) . .
C7 N2 Ag2 111.0(11) . .
C19 N2 Ag2 103.9(11) . .
C6 N2 Ag2 115.6(13) . .
C22 N3 C9 107(2) . .
C22 N3 C8 107.4(18) . .
C9 N3 C8 106.6(18) . .
C22 N3 Ag2 127.3(15) . .
C9 N3 Ag2 95.5(14) . .
C8 N3 Ag2 111.0(12) . .
C10 N4 C14 111.4(19) . .
C10 N4 Ag2 114.4(15) . .
C14 N4 Ag2 123.5(15) . .
C15 N5 C25 117.3(18) . .
C15 N5 C16 108.5(19) . .
C25 N5 C16 117.4(17) . .
C15 N5 Ag1 113.6(13) . .
C25 N5 Ag1 95.8(11) . .
C16 N5 Ag1 102.8(12) . .
C17 N6 C18 113.7(19) . .
C17 N6 C28 112.5(18) . .
C18 N6 C28 110(2) . .
C17 N6 Ag1 105.2(11) . .
C18 N6 Ag1 94.4(12) . .
C28 N6 Ag1 120.1(15) . .
C24 N8 Ag1 162.3(17) . .
C30 N10 Ag2 168(2) 1_565 .
N8 Ag1 N1 129.0(6) . .
N8 Ag1 N5 101.4(6) . .
N1 Ag1 N5 129.0(7) . .
N8 Ag1 N6 138.6(6) . .
N1 Ag1 N6 72.3(6) . .
N5 Ag1 N6 74.5(6) . .
N8 Ag1 Ag2 99.1(3) . .
N1 Ag1 Ag2 76.8(4) . .
N5 Ag1 Ag2 89.2(5) . .
N6 Ag1 Ag2 121.7(5) . .
N10 Ag2 N4 126.6(7) . .
N10 Ag2 N3 137.5(8) . .
N4 Ag2 N3 76.3(6) . .
N10 Ag2 N2 106.0(6) . .
N4 Ag2 N2 125.3(6) . .
N3 Ag2 N2 74.0(6) . .
N10 Ag2 Ag1 98.2(6) . .
N4 Ag2 Ag1 71.3(5) . .
N3 Ag2 Ag1 124.1(5) . .
N2 Ag2 Ag1 89.3(4) . .
O7 Cl1 O5 94.0(12) . .
O7 Cl1 O6 102.5(15) . .
O5 Cl1 O6 103.5(13) . .
O7 Cl1 O8 127.4(14) . .
O5 Cl1 O8 103.1(10) . .
O6 Cl1 O8 120.4(13) . .
O1 Cl2 O2 90.3(16) . .
O1 Cl2 O4 97.2(18) . .
O2 Cl2 O4 117.4(14) . .
O1 Cl2 O3 107.6(16) . .
O2 Cl2 O3 123.1(12) . .
O4 Cl2 O3 113.3(12) . .

loop_
_geom_bond_atom_site_label_1
_geom_bond_atom_site_label_2
_geom_bond_distance
_geom_bond_site_symmetry_2
C1 C18 1.35(3) .
C1 N1 1.41(2) .
C1 C2 1.47(2) .
C2 C3 1.31(3) .
C2 H2 0.9300 .
C3 C4 1.29(3) .
C3 H3 0.9300 .
C4 C5 1.33(3) .
C4 H4 0.9300 .
C5 N1 1.41(3) .
C5 C6 1.55(3) .
C6 N2 1.51(3) .
C6 H6A 0.9700 .
C6 H6B 0.9700 .
C7 N2 1.44(2) .
C7 C8 1.53(3) .
C7 H7A 0.9700 .
C7 H7B 0.9700 .
C8 N3 1.63(2) .
C8 H8A 0.9700 .
C8 H8B 0.9700 .
C9 N3 1.48(3) .
C9 C10 1.72(3) .
C9 H9A 0.9700 .
C9 H9B 0.9700 .
C10 N4 1.22(2) .
C10 C11 1.27(3) .
C11 C12 1.47(3) .
C11 H11 0.9300 .
C12 C13 1.39(3) .
C12 H12 0.9300 .
C13 C14 1.42(3) .
C13 H13 0.9300 .
C14 N4 1.37(2) .
C14 C15 1.41(3) .
C15 N5 1.44(3) .
C15 H15A 0.9700 .
C15 H15B 0.9700 .
C16 C17 1.47(3) .
C16 N5 1.53(3) .
C16 H16A 0.9700 .
C16 H16B 0.9700 .
C17 N6 1.38(2) .
C17 H17A 0.9700 .
C17 H17B 0.9700 .
C18 N6 1.43(3) .
C18 H18A 0.9700 .
C18 H18B 0.9700 .
C19 C20 1.40(3) .
C19 N2 1.46(3) .
C19 H19A 0.9700 .
C19 H19B 0.9700 .
C20 C21 1.44(4) .
C20 H20A 0.9700 .
C20 H20B 0.9700 .
C21 N7 1.10(4) .
C22 N3 1.43(3) .
C22 C23 1.58(3) 1_565
C22 H22A 0.9700 .
C22 H22B 0.9700 .
C23 C24 1.52(3) .
C23 C22 1.58(3) 1_545
C23 H23A 0.9700 .
C23 H23B 0.9700 .
C24 N8 1.07(2) .
C25 N5 1.48(3) .
C25 C26 1.68(2) .
C25 H25A 0.9700 .
C25 H25B 0.9700 .
C26 C27 1.44(3) .
C26 H26A 0.9700 .
C26 H26B 0.9700 .
C27 N9 1.17(3) .
C28 C29 1.44(3) .
C28 N6 1.51(3) .
C28 H28A 0.9700 .
C28 H28B 0.9700 .
C29 C30 1.47(3) .
C29 H29A 0.9700 .
C29 H29B 0.9700 .
C30 N10 1.17(3) 1_545
C1S C2S 1.81(4) .
C1S H1S1 0.9600 .
C1S H1S2 0.9600 .
C1S H1S3 0.9600 .
C2S N11 0.85(3) .
C3S C4S 1.18(3) .
C3S H3S1 0.9600 .
C3S H3S2 0.9600 .
C3S H3S3 0.9600 .
C4S N12 1.34(4) .
N1 Ag1 2.310(18) .
N2 Ag2 2.473(16) .
N3 Ag2 2.464(19) .
N4 Ag2 2.28(2) .
N5 Ag1 2.482(17) .
N6 Ag1 2.567(16) .
N8 Ag1 2.293(14) .
N10 C30 1.17(3) 1_565
N10 Ag2 2.13(2) .
Ag1 Ag2 3.0004(11) .
Cl1 O7 1.340(18) .
Cl1 O5 1.369(14) .
Cl1 O6 1.39(2) .
Cl1 O8 1.529(14) .
Cl2 O1 1.20(3) .
Cl2 O2 1.371(17) .
Cl2 O4 1.394(19) .
Cl2 O3 1.464(13) .

loop_
_geom_torsion_atom_site_label_1
_geom_torsion_atom_site_label_2
_geom_torsion_atom_site_label_3
_geom_torsion_atom_site_label_4
_geom_torsion
_geom_torsion_site_symmetry_1
_geom_torsion_site_symmetry_4
C18 C1 C2 C3 180(2) . .
N1 C1 C2 C3 -8(3) . .
C1 C2 C3 C4 1(4) . .
C2 C3 C4 C5 1(4) . .
C3 C4 C5 N1 5(4) . .
C3 C4 C5 C6 176(3) . .
C4 C5 C6 N2 106(3) . .
N1 C5 C6 N2 -82(3) . .
N2 C7 C8 N3 50(3) . .
N3 C9 C10 N4 66(3) . .
N3 C9 C10 C11 -127(2) . .
N4 C10 C11 C12 -20(5) . .
C9 C10 C11 C12 179(2) . .
C10 C11 C12 C13 6(4) . .
C11 C12 C13 C14 -2(4) . .
C12 C13 C14 N4 6(4) . .
C12 C13 C14 C15 172(3) . .
N4 C14 C15 N5 63(3) . .
C13 C14 C15 N5 -104(2) . .
N5 C16 C17 N6 -64(3) . .
N1 C1 C18 N6 -49(3) . .
C2 C1 C18 N6 122(2) . .
N2 C19 C20 C21 -179(3) . .
C19 C20 C21 N7 -123(33) . .
C22 C23 C24 N8 -128(13) 1_545 .
N5 C25 C26 C27 -169.1(17) . .
C25 C26 C27 N9 -31(24) . .
N6 C28 C29 C30 -38(4) . .
C28 C29 C30 N10 -123(15) . 1_545
C18 C1 N1 C5 -174(2) . .
C2 C1 N1 C5 14(3) . .
C18 C1 N1 Ag1 6(2) . .
C2 C1 N1 Ag1 -166.4(12) . .
C4 C5 N1 C1 -12(3) . .
C6 C5 N1 C1 175.2(19) . .
C4 C5 N1 Ag1 167.6(19) . .
C6 C5 N1 Ag1 -5(3) . .
C8 C7 N2 C19 74(2) . .
C8 C7 N2 C6 -168(2) . .
C8 C7 N2 Ag2 -39(2) . .
C20 C19 N2 C7 54(3) . .
C20 C19 N2 C6 -64(3) . .
C20 C19 N2 Ag2 172(2) . .
C5 C6 N2 C7 -172.5(17) . .
C5 C6 N2 C19 -55(2) . .
C5 C6 N2 Ag2 61(2) . .
C23 C22 N3 C9 175.4(18) 1_565 .
C23 C22 N3 C8 61(2) 1_565 .
C23 C22 N3 Ag2 -74(2) 1_565 .
C10 C9 N3 C22 75(2) . .
C10 C9 N3 C8 -170.2(16) . .
C10 C9 N3 Ag2 -56.4(17) . .
C7 C8 N3 C22 -176.7(19) . .
C7 C8 N3 C9 69(2) . .
C7 C8 N3 Ag2 -34(2) . .
C11 C10 N4 C14 24(5) . .
C9 C10 N4 C14 -175.5(18) . .
C11 C10 N4 Ag2 170(3) . .
C9 C10 N4 Ag2 -30(2) . .
C13 C14 N4 C10 -14(3) . .
C15 C14 N4 C10 179(2) . .
C13 C14 N4 Ag2 -156.3(17) . .
C15 C14 N4 Ag2 37(3) . .
C14 C15 N5 C25 52(3) . .
C14 C15 N5 C16 -171.6(18) . .
C14 C15 N5 Ag1 -58(2) . .
C26 C25 N5 C15 67(2) . .
C26 C25 N5 C16 -65(2) . .
C26 C25 N5 Ag1 -173.1(10) . .
C17 C16 N5 C15 166.7(18) . .
C17 C16 N5 C25 -57(2) . .
C17 C16 N5 Ag1 46(2) . .
C16 C17 N6 C18 -63(2) . .
C16 C17 N6 C28 171.4(19) . .
C16 C17 N6 Ag1 39(2) . .
C1 C18 N6 C17 164.1(18) . .
C1 C18 N6 C28 -69(3) . .
C1 C18 N6 Ag1 55(2) . .
C29 C28 N6 C17 -64(3) . .
C29 C28 N6 C18 169(2) . .
C29 C28 N6 Ag1 61(3) . .
C23 C24 N8 Ag1 -81(15) . .
C24 N8 Ag1 N1 94(5) . .
C24 N8 Ag1 N5 -77(5) . .
C24 N8 Ag1 N6 -157(5) . .
C24 N8 Ag1 Ag2 14(5) . .
C1 N1 Ag1 N8 155.6(11) . .
C5 N1 Ag1 N8 -24(2) . .
C1 N1 Ag1 N5 -35.4(16) . .
C5 N1 Ag1 N5 144.7(17) . .
C1 N1 Ag1 N6 16.5(12) . .
C5 N1 Ag1 N6 -163.5(19) . .
C1 N1 Ag1 Ag2 -113.4(13) . .
C5 N1 Ag1 Ag2 66.7(18) . .
C15 N5 Ag1 N8 87.2(16) . .
C25 N5 Ag1 N8 -35.9(12) . .
C16 N5 Ag1 N8 -155.8(14) . .
C15 N5 Ag1 N1 -84.1(17) . .
C25 N5 Ag1 N1 152.7(10) . .
C16 N5 Ag1 N1 32.9(18) . .
C15 N5 Ag1 N6 -135.2(17) . .
C25 N5 Ag1 N6 101.7(12) . .
C16 N5 Ag1 N6 -18.1(14) . .
C15 N5 Ag1 Ag2 -11.9(15) . .
C25 N5 Ag1 Ag2 -135.0(10) . .
C16 N5 Ag1 Ag2 105.2(14) . .
C17 N6 Ag1 N8 80.8(16) . .
C18 N6 Ag1 N8 -163.2(13) . .
C28 N6 Ag1 N8 -47(2) . .
C17 N6 Ag1 N1 -149.6(15) . .
C18 N6 Ag1 N1 -33.6(14) . .
C28 N6 Ag1 N1 82.3(17) . .
C17 N6 Ag1 N5 -9.0(13) . .
C18 N6 Ag1 N5 107.0(15) . .
C28 N6 Ag1 N5 -137.1(19) . .
C17 N6 Ag1 Ag2 -88.1(14) . .
C18 N6 Ag1 Ag2 27.8(15) . .
C28 N6 Ag1 Ag2 143.8(16) . .
C30 N10 Ag2 N4 -90(9) 1_565 .
C30 N10 Ag2 N3 158(9) 1_565 .
C30 N10 Ag2 N2 74(9) 1_565 .
C30 N10 Ag2 Ag1 -18(9) 1_565 .
C10 N4 Ag2 N10 -141.5(16) . .
C14 N4 Ag2 N10 0(2) . .
C10 N4 Ag2 N3 -1.6(17) . .
C14 N4 Ag2 N3 139.5(18) . .
C10 N4 Ag2 N2 57.1(19) . .
C14 N4 Ag2 N2 -161.8(15) . .
C10 N4 Ag2 Ag1 132.2(17) . .
C14 N4 Ag2 Ag1 -86.6(17) . .
C22 N3 Ag2 N10 49(2) . .
C9 N3 Ag2 N10 165.4(14) . .
C8 N3 Ag2 N10 -84.5(17) . .
C22 N3 Ag2 N4 -80.6(19) . .
C9 N3 Ag2 N4 35.3(14) . .
C8 N3 Ag2 N4 145.5(15) . .
C22 N3 Ag2 N2 145.8(19) . .
C9 N3 Ag2 N2 -98.2(15) . .
C8 N3 Ag2 N2 11.9(13) . .
C22 N3 Ag2 Ag1 -136.3(17) . .
C9 N3 Ag2 Ag1 -20.4(16) . .
C8 N3 Ag2 Ag1 89.8(13) . .
C7 N2 Ag2 N10 148.1(15) . .
C19 N2 Ag2 N10 33.3(14) . .
C6 N2 Ag2 N10 -85.9(15) . .
C7 N2 Ag2 N4 -47.3(17) . .
C19 N2 Ag2 N4 -162.1(12) . .
C6 N2 Ag2 N4 78.7(15) . .
C7 N2 Ag2 N3 12.4(15) . .
C19 N2 Ag2 N3 -102.4(13) . .
C6 N2 Ag2 N3 138.4(15) . .
C7 N2 Ag2 Ag1 -113.6(14) . .
C19 N2 Ag2 Ag1 131.6(12) . .
C6 N2 Ag2 Ag1 12.4(14) . .
N8 Ag1 Ag2 N10 -176.6(9) . .
N1 Ag1 Ag2 N10 55.3(7) . .
N5 Ag1 Ag2 N10 -75.2(7) . .
N6 Ag1 Ag2 N10 -4.0(7) . .
N8 Ag1 Ag2 N4 -50.6(6) . .
N1 Ag1 Ag2 N4 -178.7(9) . .
N5 Ag1 Ag2 N4 50.8(7) . .
N6 Ag1 Ag2 N4 122.0(7) . .
N8 Ag1 Ag2 N3 7.3(6) . .
N1 Ag1 Ag2 N3 -120.8(7) . .
N5 Ag1 Ag2 N3 108.7(7) . .
N6 Ag1 Ag2 N3 179.9(10) . .
N8 Ag1 Ag2 N2 77.3(5) . .
N1 Ag1 Ag2 N2 -50.8(6) . .
N5 Ag1 Ag2 N2 178.7(8) . .
N6 Ag1 Ag2 N2 -110.1(6) . .
